data_4335812
loop_
_publ_author_name
'Sumanta Sarkar'
'Sebastian C. Peter'

_publ_section_title
;
 Structural Phase Transitions in a New Compound Eu2AgGe3
;
_journal_name_full 'Inorganic Chemistry'
_journal_page_first 9741
_journal_page_last 9748
_journal_paper_doi 10.1021/ic400369a
_journal_volume 52
_journal_year 2013
_chemical_formula_sum 'Ag1.22 Eu2 Ge2.78'
_chemical_formula_weight 637.48
_chemical_name_systematic
;
 ?
;
_space_group_IT_number 70
_symmetry_cell_setting orthorhombic
_symmetry_space_group_name_Hall '-F 2uv 2vw'
_symmetry_space_group_name_H-M 'F d d d :2'
_atom_sites_solution_primary direct
_atom_sites_solution_secondary difmap
_audit_creation_method SHELXL-97
_cell_angle_alpha 90.00
_cell_angle_beta 90.00
_cell_angle_gamma 90.00
_cell_formula_units_Z 16
_cell_length_a 8.7069(17)
_cell_length_b 15.011(3)
_cell_length_c 17.761(4)
_cell_measurement_reflns_used 4583
_cell_measurement_temperature 293(2)
_cell_measurement_theta_max 29.14
_cell_measurement_theta_min 2.9
_cell_volume 2321.3(8)
_computing_structure_refinement 'SHELXL-97 (Sheldrick, 2008)'
_computing_structure_solution 'SHELXL-97 (Sheldrick, 2008)'
_diffrn_ambient_temperature 293(2)
_diffrn_measured_fraction_theta_full 0.981
_diffrn_measured_fraction_theta_max 0.981
_diffrn_measurement_device_type 'stoe ipds 2'
_diffrn_measurement_method rotation
_diffrn_radiation_monochromator graphite
_diffrn_radiation_source 'fine-focus sealed tube'
_diffrn_radiation_type MoK\a
_diffrn_radiation_wavelength 0.71073
_diffrn_reflns_av_R_equivalents 0.0911
_diffrn_reflns_av_sigmaI/netI 0.0392
_diffrn_reflns_limit_h_max 11
_diffrn_reflns_limit_h_min -11
_diffrn_reflns_limit_k_max 20
_diffrn_reflns_limit_k_min -20
_diffrn_reflns_limit_l_max 23
_diffrn_reflns_limit_l_min -24
_diffrn_reflns_number 4583
_diffrn_reflns_theta_full 29.14
_diffrn_reflns_theta_max 29.14
_diffrn_reflns_theta_min 2.94
_exptl_absorpt_coefficient_mu 39.319
_exptl_absorpt_correction_T_max 0.043
_exptl_absorpt_correction_T_min 0.013
_exptl_absorpt_correction_type empirical
_exptl_crystal_colour metallic
_exptl_crystal_density_diffrn 7.296
_exptl_crystal_description irregular
_exptl_crystal_F_000 4362
_exptl_crystal_size_max 0.12
_exptl_crystal_size_mid 0.10
_exptl_crystal_size_min 0.08
_refine_diff_density_max 2.442
_refine_diff_density_min -1.655
_refine_diff_density_rms 0.437
_refine_ls_extinction_coef 0.00012(2)
_refine_ls_extinction_expression Fc^*^=kFc[1+0.001xFc^2^\l^3^/sin(2\q)]^-1/4^
_refine_ls_extinction_method SHELXL
_refine_ls_goodness_of_fit_ref 1.424
_refine_ls_matrix_type full
_refine_ls_number_parameters 34
_refine_ls_number_reflns 769
_refine_ls_number_restraints 0
_refine_ls_restrained_S_all 1.424
_refine_ls_R_factor_all 0.0909
_refine_ls_R_factor_gt 0.0769
_refine_ls_shift/su_max 0.000
_refine_ls_shift/su_mean 0.000
_refine_ls_structure_factor_coef Fsqd
_refine_ls_weighting_details 'calc w=1/[\s^2^(Fo^2^)+(0.0361P)^2^+272.4937P] where P=(Fo^2^+2Fc^2^)/3'
_refine_ls_weighting_scheme calc
_refine_ls_wR_factor_gt 0.1716
_refine_ls_wR_factor_ref 0.1790
_reflns_number_gt 605
_reflns_number_total 769
_reflns_threshold_expression >2\s(I)
_cod_data_source_file ic400369a_si_002_3.cif
_cod_data_source_block Eu2AgGe3_Fddd
_cod_original_sg_symbol_H-M 'F d d d'
_cod_database_code 4335812

loop_
_symmetry_equiv_pos_as_xyz
'x, y, z'
'-x+3/4, -y+3/4, z'
'-x+3/4, y, -z+3/4'
'x, -y+3/4, -z+3/4'
'x, y+1/2, z+1/2'
'-x+3/4, -y+5/4, z+1/2'
'-x+3/4, y+1/2, -z+5/4'
'x, -y+5/4, -z+5/4'
'x+1/2, y, z+1/2'
'-x+5/4, -y+3/4, z+1/2'
'-x+5/4, y, -z+5/4'
'x+1/2, -y+3/4, -z+5/4'
'x+1/2, y+1/2, z'
'-x+5/4, -y+5/4, z'
'-x+5/4, y+1/2, -z+3/4'
'x+1/2, -y+5/4, -z+3/4'
'-x, -y, -z'
'x-3/4, y-3/4, -z'
'x-3/4, -y, z-3/4'
'-x, y-3/4, z-3/4'
'-x, -y+1/2, -z+1/2'
'x-3/4, y-1/4, -z+1/2'
'x-3/4, -y+1/2, z-1/4'
'-x, y-1/4, z-1/4'
'-x+1/2, -y, -z+1/2'
'x-1/4, y-3/4, -z+1/2'
'x-1/4, -y, z-1/4'
'-x+1/2, y-3/4, z-1/4'
'-x+1/2, -y+1/2, -z'
'x-1/4, y-1/4, -z'
'x-1/4, -y+1/2, z-3/4'
'-x+1/2, y-1/4, z-3/4'

loop_
_atom_site_label
_atom_site_type_symbol
_atom_site_fract_x
_atom_site_fract_y
_atom_site_fract_z
_atom_site_U_iso_or_equiv
_atom_site_adp_type
_atom_site_occupancy
_atom_site_symmetry_multiplicity
_atom_site_calc_flag
_atom_site_refinement_flags
Eu1 Eu 0.1250 0.1250 0.00017(5) 0.0090(5) Uani 1 2 d S
Eu2 Eu 0.1250 0.1250 0.50059(5) 0.0087(5) Uani 1 2 d S
Ge1 Ge 0.1250 0.45821(10) 0.1250 0.0090(5) Uani 0.10(2) 2 d SP
Ag1 Ag 0.1250 0.45821(10) 0.1250 0.0090(5) Uani 0.90(2) 2 d SP
Ge2 Ge 0.36983(16) 0.04308(9) 0.12154(11) 0.0185(6) Uani 0.888(16) 1 d P
Ag2 Ag 0.36983(16) 0.04308(9) 0.12154(11) 0.0185(6) Uani 0.112(16) 1 d P
Ge3 Ge 0.1250 0.28856(15) 0.1250 0.0220(9) Uani 0.90(2) 2 d SP
Ag3 Ag 0.1250 0.28856(15) 0.1250 0.0220(9) Uani 0.10(2) 2 d SP

loop_
_atom_site_aniso_label
_atom_site_aniso_U_11
_atom_site_aniso_U_22
_atom_site_aniso_U_33
_atom_site_aniso_U_23
_atom_site_aniso_U_13
_atom_site_aniso_U_12
Eu1 0.0092(6) 0.0088(7) 0.0089(7) 0.000 0.000 -0.0028(3)
Eu2 0.0103(6) 0.0081(7) 0.0075(6) 0.000 0.000 -0.0034(3)
Ge1 0.0066(7) 0.0046(8) 0.0157(8) 0.000 -0.0047(5) 0.000
Ag1 0.0066(7) 0.0046(8) 0.0157(8) 0.000 -0.0047(5) 0.000
Ge2 0.0071(8) 0.0056(9) 0.0429(11) -0.0006(7) -0.0049(6) -0.0005(5)
Ag2 0.0071(8) 0.0056(9) 0.0429(11) -0.0006(7) -0.0049(6) -0.0005(5)
Ge3 0.0083(11) 0.0085(13) 0.0491(17) 0.000 0.0096(9) 0.000
Ag3 0.0083(11) 0.0085(13) 0.0491(17) 0.000 0.0096(9) 0.000

loop_
_atom_type_symbol
_atom_type_description
_atom_type_scat_dispersion_real
_atom_type_scat_dispersion_imag
_atom_type_scat_source
Ge Ge 0.1547 1.8001 'International Tables Vol C Tables 4.2.6.8 and 6.1.1.4'
Ag Ag -0.8971 1.1015 'International Tables Vol C Tables 4.2.6.8 and 6.1.1.4'
Eu Eu -0.1578 3.6682 'International Tables Vol C Tables 4.2.6.8 and 6.1.1.4'

loop_
_geom_angle_atom_site_label_1
_geom_angle_atom_site_label_2
_geom_angle_atom_site_label_3
_geom_angle
_geom_angle_site_symmetry_1
_geom_angle_site_symmetry_3
Ge2 Eu1 Ag2 97.57(6) . 14_445
Ge2 Eu1 Ge2 97.57(6) . 14_445
Ag2 Eu1 Ge2 0.00(6) 14_445 14_445
Ge2 Eu1 Ge3 80.64(4) . .
Ag2 Eu1 Ge3 43.90(3) 14_445 .
Ge2 Eu1 Ge3 43.90(3) 14_445 .
Ge2 Eu1 Ag3 43.90(3) . 14_445
Ag2 Eu1 Ag3 80.64(4) 14_445 14_445
Ge2 Eu1 Ag3 80.64(4) 14_445 14_445
Ge3 Eu1 Ag3 95.84(6) . 14_445
Ge2 Eu1 Ge3 43.90(3) . 14_445
Ag2 Eu1 Ge3 80.64(4) 14_445 14_445
Ge2 Eu1 Ge3 80.64(4) 14_445 14_445
Ge3 Eu1 Ge3 95.84(6) . 14_445
Ag3 Eu1 Ge3 0.00(5) 14_445 14_445
Ge2 Eu1 Ag1 179.67(4) . 30
Ag2 Eu1 Ag1 82.75(3) 14_445 30
Ge2 Eu1 Ag1 82.75(3) 14_445 30
Ge3 Eu1 Ag1 99.66(3) . 30
Ag3 Eu1 Ag1 136.13(2) 14_445 30
Ge3 Eu1 Ag1 136.13(2) 14_445 30
Ge2 Eu1 Ge1 179.67(4) . 30
Ag2 Eu1 Ge1 82.75(3) 14_445 30
Ge2 Eu1 Ge1 82.75(3) 14_445 30
Ge3 Eu1 Ge1 99.66(3) . 30
Ag3 Eu1 Ge1 136.13(2) 14_445 30
Ge3 Eu1 Ge1 136.13(2) 14_445 30
Ag1 Eu1 Ge1 0.00(5) 30 30
Ge2 Eu1 Ag1 82.75(3) . 29
Ag2 Eu1 Ag1 179.67(4) 14_445 29
Ge2 Eu1 Ag1 179.67(4) 14_445 29
Ge3 Eu1 Ag1 136.13(2) . 29
Ag3 Eu1 Ag1 99.66(3) 14_445 29
Ge3 Eu1 Ag1 99.66(3) 14_445 29
Ag1 Eu1 Ag1 96.93(3) 30 29
Ge1 Eu1 Ag1 96.93(3) 30 29
Ge2 Eu1 Ge1 82.75(3) . 29
Ag2 Eu1 Ge1 179.67(4) 14_445 29
Ge2 Eu1 Ge1 179.67(4) 14_445 29
Ge3 Eu1 Ge1 136.13(2) . 29
Ag3 Eu1 Ge1 99.66(3) 14_445 29
Ge3 Eu1 Ge1 99.66(3) 14_445 29
Ag1 Eu1 Ge1 96.93(3) 30 29
Ge1 Eu1 Ge1 96.93(3) 30 29
Ag1 Eu1 Ge1 0.0 29 29
Ag2 Eu2 Ge2 0.00(5) 6_545 6_545
Ag2 Eu2 Ag2 99.54(7) 6_545 9_455
Ge2 Eu2 Ag2 99.54(7) 6_545 9_455
Ag2 Eu2 Ge2 99.54(7) 6_545 9_455
Ge2 Eu2 Ge2 99.54(7) 6_545 9_455
Ag2 Eu2 Ge2 0.00(6) 9_455 9_455
Ag2 Eu2 Ag2 133.81(5) 6_545 25
Ge2 Eu2 Ag2 133.81(5) 6_545 25
Ag2 Eu2 Ag2 98.61(4) 9_455 25
Ge2 Eu2 Ag2 98.61(4) 9_455 25
Ag2 Eu2 Ge2 133.81(5) 6_545 25
Ge2 Eu2 Ge2 133.81(5) 6_545 25
Ag2 Eu2 Ge2 98.61(4) 9_455 25
Ge2 Eu2 Ge2 98.61(4) 9_455 25
Ag2 Eu2 Ge2 0.00(3) 25 25
Ag2 Eu2 Ag2 98.61(4) 6_545 26_565
Ge2 Eu2 Ag2 98.61(4) 6_545 26_565
Ag2 Eu2 Ag2 133.81(5) 9_455 26_565
Ge2 Eu2 Ag2 133.81(5) 9_455 26_565
Ag2 Eu2 Ag2 98.64(6) 25 26_565
Ge2 Eu2 Ag2 98.64(6) 25 26_565
Ag2 Eu2 Ge2 98.61(4) 6_545 26_565
Ge2 Eu2 Ge2 98.61(4) 6_545 26_565
Ag2 Eu2 Ge2 133.81(5) 9_455 26_565
Ge2 Eu2 Ge2 133.81(5) 9_455 26_565
Ag2 Eu2 Ge2 98.64(6) 25 26_565
Ge2 Eu2 Ge2 98.64(6) 25 26_565
Ag2 Eu2 Ge2 0.00(7) 26_565 26_565
Ag2 Eu2 Ag1 45.21(3) 6_545 10_455
Ge2 Eu2 Ag1 45.21(3) 6_545 10_455
Ag2 Eu2 Ag1 81.36(4) 9_455 10_455
Ge2 Eu2 Ag1 81.36(4) 9_455 10_455
Ag2 Eu2 Ag1 178.92(3) 25 10_455
Ge2 Eu2 Ag1 178.92(3) 25 10_455
Ag2 Eu2 Ag1 82.12(4) 26_565 10_455
Ge2 Eu2 Ag1 82.12(4) 26_565 10_455
Ag2 Eu2 Ge1 45.21(3) 6_545 10_455
Ge2 Eu2 Ge1 45.21(3) 6_545 10_455
Ag2 Eu2 Ge1 81.36(4) 9_455 10_455
Ge2 Eu2 Ge1 81.36(4) 9_455 10_455
Ag2 Eu2 Ge1 178.92(3) 25 10_455
Ge2 Eu2 Ge1 178.92(3) 25 10_455
Ag2 Eu2 Ge1 82.12(4) 26_565 10_455
Ge2 Eu2 Ge1 82.12(4) 26_565 10_455
Ag1 Eu2 Ge1 0.0 10_455 10_455
Ag2 Eu2 Ge1 81.36(4) 6_545 5_545
Ge2 Eu2 Ge1 81.36(4) 6_545 5_545
Ag2 Eu2 Ge1 45.21(3) 9_455 5_545
Ge2 Eu2 Ge1 45.21(3) 9_455 5_545
Ag2 Eu2 Ge1 82.12(4) 25 5_545
Ge2 Eu2 Ge1 82.12(4) 25 5_545
Ag2 Eu2 Ge1 178.92(3) 26_565 5_545
Ge2 Eu2 Ge1 178.92(3) 26_565 5_545
Ag1 Eu2 Ge1 97.14(4) 10_455 5_545
Ge1 Eu2 Ge1 97.14(4) 10_455 5_545
Ag2 Eu2 Ag1 81.36(4) 6_545 5_545
Ge2 Eu2 Ag1 81.36(4) 6_545 5_545
Ag2 Eu2 Ag1 45.21(3) 9_455 5_545
Ge2 Eu2 Ag1 45.21(3) 9_455 5_545
Ag2 Eu2 Ag1 82.12(4) 25 5_545
Ge2 Eu2 Ag1 82.12(4) 25 5_545
Ag2 Eu2 Ag1 178.92(3) 26_565 5_545
Ge2 Eu2 Ag1 178.92(3) 26_565 5_545
Ag1 Eu2 Ag1 97.14(4) 10_455 5_545
Ge1 Eu2 Ag1 97.14(4) 10_455 5_545
Ge1 Eu2 Ag1 0.00(3) 5_545 5_545
Ge3 Ge1 Ag2 119.82(5) . 7_554
Ge3 Ge1 Ge2 119.82(5) . 7_554
Ag2 Ge1 Ge2 0.00(10) 7_554 7_554
Ge3 Ge1 Ag2 119.82(5) . 13_455
Ag2 Ge1 Ag2 120.36(9) 7_554 13_455
Ge2 Ge1 Ag2 120.36(9) 7_554 13_455
Ge3 Ge1 Ge2 119.82(5) . 13_455
Ag2 Ge1 Ge2 120.36(9) 7_554 13_455
Ge2 Ge1 Ge2 120.36(9) 7_554 13_455
Ag2 Ge1 Ge2 0.00(9) 13_455 13_455
Ge3 Ge1 Eu2 138.57(2) . 15_455
Ag2 Ge1 Eu2 67.12(5) 7_554 15_455
Ge2 Ge1 Eu2 67.12(5) 7_554 15_455
Ag2 Ge1 Eu2 69.09(5) 13_455 15_455
Ge2 Ge1 Eu2 69.09(5) 13_455 15_455
Ge3 Ge1 Eu2 138.57(2) . 5_554
Ag2 Ge1 Eu2 69.09(5) 7_554 5_554
Ge2 Ge1 Eu2 69.09(5) 7_554 5_554
Ag2 Ge1 Eu2 67.12(5) 13_455 5_554
Ge2 Ge1 Eu2 67.12(5) 13_455 5_554
Eu2 Ge1 Eu2 82.86(4) 15_455 5_554
Ge3 Ge1 Eu1 68.13(2) . 29
Ag2 Ge1 Eu1 68.78(4) 7_554 29
Ge2 Ge1 Eu1 68.78(4) 7_554 29
Ag2 Ge1 Eu1 137.09(5) 13_455 29
Ge2 Ge1 Eu1 137.09(5) 13_455 29
Eu2 Ge1 Eu1 135.90(3) 15_455 29
Eu2 Ge1 Eu1 80.83(2) 5_554 29
Ge3 Ge1 Eu1 68.13(2) . 31_556
Ag2 Ge1 Eu1 137.09(5) 7_554 31_556
Ge2 Ge1 Eu1 137.09(5) 7_554 31_556
Ag2 Ge1 Eu1 68.78(4) 13_455 31_556
Ge2 Ge1 Eu1 68.78(4) 13_455 31_556
Eu2 Ge1 Eu1 80.83(2) 15_455 31_556
Eu2 Ge1 Eu1 135.90(3) 5_554 31_556
Eu1 Ge1 Eu1 136.25(5) 29 31_556
Ge3 Ge1 Eu2 68.16(2) . 21
Ag2 Ge1 Eu2 139.75(4) 7_554 21
Ge2 Ge1 Eu2 139.75(4) 7_554 21
Ag2 Ge1 Eu2 66.85(4) 13_455 21
Ge2 Ge1 Eu2 66.85(4) 13_455 21
Eu2 Ge1 Eu2 135.93(2) 15_455 21
Eu2 Ge1 Eu2 80.755(14) 5_554 21
Eu1 Ge1 Eu2 80.90(2) 29 21
Eu1 Ge1 Eu2 83.16(3) 31_556 21
Ge3 Ge1 Eu2 68.16(2) . 23_655
Ag2 Ge1 Eu2 66.85(4) 7_554 23_655
Ge2 Ge1 Eu2 66.85(4) 7_554 23_655
Ag2 Ge1 Eu2 139.75(4) 13_455 23_655
Ge2 Ge1 Eu2 139.75(4) 13_455 23_655
Eu2 Ge1 Eu2 80.755(14) 15_455 23_655
Eu2 Ge1 Eu2 135.93(2) 5_554 23_655
Eu1 Ge1 Eu2 83.16(3) 29 23_655
Eu1 Ge1 Eu2 80.90(2) 31_556 23_655
Eu2 Ge1 Eu2 136.32(5) 21 23_655
Ag3 Ge2 Ge3 0.00(9) 14_445 14_445
Ag3 Ge2 Ag2 119.76(6) 14_445 8_544
Ge3 Ge2 Ag2 119.76(6) 14_445 8_544
Ag3 Ge2 Ge2 119.76(6) 14_445 8_544
Ge3 Ge2 Ge2 119.76(6) 14_445 8_544
Ag2 Ge2 Ge2 0.00(11) 8_544 8_544
Ag3 Ge2 Ag1 120.22(8) 14_445 13_545
Ge3 Ge2 Ag1 120.22(8) 14_445 13_545
Ag2 Ge2 Ag1 119.70(5) 8_544 13_545
Ge2 Ge2 Ag1 119.70(5) 8_544 13_545
Ag3 Ge2 Ge1 120.22(8) 14_445 13_545
Ge3 Ge2 Ge1 120.22(8) 14_445 13_545
Ag2 Ge2 Ge1 119.70(5) 8_544 13_545
Ge2 Ge2 Ge1 119.70(5) 8_544 13_545
Ag1 Ge2 Ge1 0.00(6) 13_545 13_545
Ag3 Ge2 Eu1 68.84(5) 14_445 .
Ge3 Ge2 Eu1 68.84(5) 14_445 .
Ag2 Ge2 Eu1 69.97(6) 8_544 .
Ge2 Ge2 Eu1 69.97(6) 8_544 .
Ag1 Ge2 Eu1 140.16(7) 13_545 .
Ge1 Ge2 Eu1 140.16(7) 13_545 .
Ag3 Ge2 Eu2 141.19(7) 14_445 9_554
Ge3 Ge2 Eu2 141.19(7) 14_445 9_554
Ag2 Ge2 Eu2 70.30(6) 8_544 9_554
Ge2 Ge2 Eu2 70.30(6) 8_544 9_554
Ag1 Ge2 Eu2 67.67(4) 13_545 9_554
Ge1 Ge2 Eu2 67.67(4) 13_545 9_554
Eu1 Ge2 Eu2 82.57(5) . 9_554
Ag3 Ge2 Eu2 69.53(5) 14_445 25
Ge3 Ge2 Eu2 69.53(5) 14_445 25
Ag2 Ge2 Eu2 142.17(12) 8_544 25
Ge2 Ge2 Eu2 142.17(12) 8_544 25
Ag1 Ge2 Eu2 68.09(4) 13_545 25
Ge1 Ge2 Eu2 68.09(4) 13_545 25
Eu1 Ge2 Eu2 82.20(4) . 25
Eu2 Ge2 Eu2 81.39(4) 9_554 25
Ag3 Ge2 Eu1 67.35(5) 14_445 11_454
Ge3 Ge2 Eu1 67.35(5) 14_445 11_454
Ag2 Ge2 Eu1 66.41(6) 8_544 11_454
Ge2 Ge2 Eu1 66.41(6) 8_544 11_454
Ag1 Ge2 Eu1 135.83(7) 13_545 11_454
Ge1 Ge2 Eu1 135.83(7) 13_545 11_454
Eu1 Ge2 Eu1 84.01(4) . 11_454
Eu2 Ge2 Eu1 136.70(5) 9_554 11_454
Eu2 Ge2 Eu1 136.84(4) 25 11_454
Ag3 Ge2 Eu1 68.00(5) 14_445 19_656
Ge3 Ge2 Eu1 68.00(5) 14_445 19_656
Ag2 Ge2 Eu1 134.97(11) 8_544 19_656
Ge2 Ge2 Eu1 134.97(11) 8_544 19_656
Ag1 Ge2 Eu1 66.66(4) 13_545 19_656
Ge1 Ge2 Eu1 66.66(4) 13_545 19_656
Eu1 Ge2 Eu1 136.84(4) . 19_656
Eu2 Ge2 Eu1 134.32(4) 9_554 19_656
Eu2 Ge2 Eu1 82.84(4) 25 19_656
Eu1 Ge2 Eu1 79.88(4) 11_454 19_656
Ag3 Ge2 Eu2 136.75(7) 14_445 3
Ge3 Ge2 Eu2 136.75(7) 14_445 3
Ag2 Ge2 Eu2 66.81(6) 8_544 3
Ge2 Ge2 Eu2 66.81(6) 8_544 3
Ag1 Ge2 Eu2 66.29(4) 13_545 3
Ge1 Ge2 Eu2 66.29(4) 13_545 3
Eu1 Ge2 Eu2 136.76(5) . 3
Eu2 Ge2 Eu2 82.04(4) 9_554 3
Eu2 Ge2 Eu2 134.38(4) 25 3
Eu1 Ge2 Eu2 80.17(4) 11_454 3
Eu1 Ge2 Eu2 79.14(4) 19_656 3
Ag2 Ge3 Ge2 0.00(11) 14_445 14_445
Ag2 Ge3 Ag2 120.23(12) 14_445 8_544
Ge2 Ge3 Ag2 120.23(12) 14_445 8_544
Ag2 Ge3 Ge2 120.23(12) 14_445 8_544
Ge2 Ge3 Ge2 120.23(12) 14_445 8_544
Ag2 Ge3 Ge2 0.00(11) 8_544 8_544
Ag2 Ge3 Ge1 119.88(6) 14_445 .
Ge2 Ge3 Ge1 119.88(6) 14_445 .
Ag2 Ge3 Ge1 119.88(6) 8_544 .
Ge2 Ge3 Ge1 119.88(6) 8_544 .
Ag2 Ge3 Eu1 67.26(6) 14_445 .
Ge2 Ge3 Eu1 67.26(6) 14_445 .
Ag2 Ge3 Eu1 69.33(6) 8_544 .
Ge2 Ge3 Eu1 69.33(6) 8_544 .
Ge1 Ge3 Eu1 137.92(3) . .
Ag2 Ge3 Eu1 69.33(6) 14_445 11_454
Ge2 Ge3 Eu1 69.33(6) 14_445 11_454
Ag2 Ge3 Eu1 67.26(6) 8_544 11_454
Ge2 Ge3 Eu1 67.26(6) 8_544 11_454
Ge1 Ge3 Eu1 137.92(3) . 11_454
Eu1 Ge3 Eu1 84.16(6) . 11_454
Ag2 Ge3 Eu1 137.30(5) 14_445 29
Ge2 Ge3 Eu1 137.30(5) 14_445 29
Ag2 Ge3 Eu1 69.43(4) 8_544 29
Ge2 Ge3 Eu1 69.43(4) 8_544 29
Ge1 Ge3 Eu1 67.36(4) . 29
Eu1 Ge3 Eu1 81.008(17) . 29
Eu1 Ge3 Eu1 136.69(4) 11_454 29
Ag2 Ge3 Eu1 69.43(4) 14_445 31_556
Ge2 Ge3 Eu1 69.43(4) 14_445 31_556
Ag2 Ge3 Eu1 137.30(5) 8_544 31_556
Ge2 Ge3 Eu1 137.30(5) 8_544 31_556
Ge1 Ge3 Eu1 67.36(4) . 31_556
Eu1 Ge3 Eu1 136.69(4) . 31_556
Eu1 Ge3 Eu1 81.008(16) 11_454 31_556
Eu1 Ge3 Eu1 134.72(7) 29 31_556
Ag2 Ge3 Eu2 140.07(5) 14_445 23_655
Ge2 Ge3 Eu2 140.07(5) 14_445 23_655
Ag2 Ge3 Eu2 67.43(4) 8_544 23_655
Ge2 Ge3 Eu2 67.43(4) 8_544 23_655
Ge1 Ge3 Eu2 67.40(4) . 23_655
Eu1 Ge3 Eu2 136.72(4) . 23_655
Eu1 Ge3 Eu2 80.94(2) 11_454 23_655
Eu1 Ge3 Eu2 82.61(3) 29 23_655
Eu1 Ge3 Eu2 80.37(3) 31_556 23_655
Ag2 Ge3 Eu2 67.43(4) 14_445 21
Ge2 Ge3 Eu2 67.43(4) 14_445 21
Ag2 Ge3 Eu2 140.07(5) 8_544 21
Ge2 Ge3 Eu2 140.07(5) 8_544 21
Ge1 Ge3 Eu2 67.40(4) . 21
Eu1 Ge3 Eu2 80.94(2) . 21
Eu1 Ge3 Eu2 136.72(4) 11_454 21
Eu1 Ge3 Eu2 80.37(3) 29 21
Eu1 Ge3 Eu2 82.61(3) 31_556 21
Eu2 Ge3 Eu2 134.79(7) 23_655 21

loop_
_geom_bond_atom_site_label_1
_geom_bond_atom_site_label_2
_geom_bond_distance
_geom_bond_site_symmetry_2
Eu1 Ge2 3.2716(18) .
Eu1 Ag2 3.2716(18) 14_445
Eu1 Ge2 3.2716(18) 14_445
Eu1 Ge3 3.3081(19) .
Eu1 Ag3 3.3081(19) 14_445
Eu1 Ge3 3.3081(19) 14_445
Eu1 Ag1 3.3527(9) 30
Eu1 Ge1 3.3527(9) 30
Eu1 Ag1 3.3527(9) 29
Eu1 Ge1 3.3527(9) 29
Eu2 Ag2 3.3261(18) 6_545
Eu2 Ge2 3.3261(18) 6_545
Eu2 Ag2 3.3261(18) 9_455
Eu2 Ge2 3.3261(18) 9_455
Eu2 Ag2 3.3275(18) 25
Eu2 Ge2 3.3275(18) 25
Eu2 Ag2 3.3275(18) 26_565
Eu2 Ge2 3.3275(18) 26_565
Eu2 Ag1 3.3393(14) 10_455
Eu2 Ge1 3.3393(14) 10_455
Eu2 Ge1 3.3393(14) 5_545
Eu2 Ag1 3.3393(14) 5_545
Ge1 Ge3 2.547(3) .
Ge1 Ag2 2.5618(16) 7_554
Ge1 Ge2 2.5618(16) 7_554
Ge1 Ag2 2.5618(16) 13_455
Ge1 Ge2 2.5618(16) 13_455
Ge1 Eu2 3.3393(14) 15_455
Ge1 Eu2 3.3393(14) 5_554
Ge1 Eu1 3.3527(9) 29
Ge1 Eu1 3.3527(9) 31_556
Ge1 Eu2 3.3576(9) 21
Ge1 Eu2 3.3576(9) 23_655
Ge2 Ag3 2.4596(18) 14_445
Ge2 Ge3 2.4596(18) 14_445
Ge2 Ag2 2.463(3) 8_544
Ge2 Ge2 2.463(3) 8_544
Ge2 Ag1 2.5618(16) 13_545
Ge2 Ge1 2.5618(16) 13_545
Ge2 Eu2 3.3261(18) 9_554
Ge2 Eu2 3.3275(18) 25
Ge2 Eu1 3.3538(18) 11_454
Ge2 Eu1 3.4040(18) 19_656
Ge2 Eu2 3.4068(17) 3
Ge3 Ag2 2.4597(18) 14_445
Ge3 Ge2 2.4597(18) 14_445
Ge3 Ag2 2.4596(18) 8_544
Ge3 Ge2 2.4596(18) 8_544
Ge3 Eu1 3.3081(19) 11_454
Ge3 Eu1 3.3710(11) 29
Ge3 Eu1 3.3710(11) 31_556
Ge3 Eu2 3.3759(11) 23_655
Ge3 Eu2 3.3759(11) 21
